data_4035112
loop_
_publ_author_name
'Pilevar, Afsaneh'
'Hosseini, Abolfazl'
'\<Sekutor, Marina'
'Hausmann, Heike'
'Becker, Jonathan'
'Turke, Kevin'
'Schreiner, Peter R.'

_publ_section_title
;
 Tuning the Reactivity of Peroxo Anhydrides for Aromatic C-H Bond
 Oxidation.
;
_journal_issue 17
_journal_name_full 'The Journal of organic chemistry'
_journal_page_first 10070
_journal_page_last 10079
_journal_paper_doi 10.1021/acs.joc.8b01392
_journal_volume 83
_journal_year 2018
_chemical_formula_sum 'C16 H18 O3'
_chemical_formula_weight 258.30
_space_group_crystal_system trigonal
_space_group_IT_number 154
_space_group_name_Hall 'P 32 2"'
_space_group_name_H-M_alt 'P 32 2 1'
_atom_sites_solution_hydrogens mixed
_atom_sites_solution_primary direct
_atom_sites_solution_secondary difmap
_audit_creation_method SHELXL-2016/6
_cell_angle_alpha 90
_cell_angle_beta 90
_cell_angle_gamma 120
_cell_formula_units_Z 3
_cell_length_a 11.3565(2)
_cell_length_b 11.3565(2)
_cell_length_c 9.1470(2)
_cell_measurement_reflns_used 9977
_cell_measurement_temperature 100(2)
_cell_measurement_theta_max 79.31
_cell_measurement_theta_min 4.50
_cell_volume 1021.64(3)
_computing_cell_refinement 'SAINT 7.46A (Bruker-AXS, 2015)'
_computing_data_collection 'APEX2 v2011.4.0 (Bruker-AXS, 2015)'
_computing_data_reduction 'SAINT 7.46A (Bruker-AXS, 2015)'
_computing_molecular_graphics 'Bruker SHELXTL'
_computing_publication_material 'Bruker SHELXTL'
_computing_structure_refinement 'SHELXL-2016/6 (Sheldrick, 2016)'
_computing_structure_solution 'SHELXT-2015 (Sheldrick, 2015)'
_diffrn_ambient_temperature 100(2)
_diffrn_measured_fraction_theta_full 1.000
_diffrn_measured_fraction_theta_max 1.000
_diffrn_measurement_device_type 'Bruker PHOTON100'
_diffrn_measurement_method '\f and \w scans'
_diffrn_radiation_type CuK\a
_diffrn_radiation_wavelength 1.54178
_diffrn_reflns_av_R_equivalents 0.0261
_diffrn_reflns_av_unetI/netI 0.0161
_diffrn_reflns_Laue_measured_fraction_full 1.000
_diffrn_reflns_Laue_measured_fraction_max 1.000
_diffrn_reflns_limit_h_max 13
_diffrn_reflns_limit_h_min -14
_diffrn_reflns_limit_k_max 14
_diffrn_reflns_limit_k_min -14
_diffrn_reflns_limit_l_max 11
_diffrn_reflns_limit_l_min -11
_diffrn_reflns_number 12436
_diffrn_reflns_point_group_measured_fraction_full 0.999
_diffrn_reflns_point_group_measured_fraction_max 0.999
_diffrn_reflns_theta_full 67.679
_diffrn_reflns_theta_max 77.092
_diffrn_reflns_theta_min 4.496
_diffrn_source 'I\mS micro-focus sealed tube, multilayer optics'
_exptl_absorpt_coefficient_mu 0.694
_exptl_absorpt_correction_T_max 0.7543
_exptl_absorpt_correction_T_min 0.6751
_exptl_absorpt_correction_type multi-scan
_exptl_absorpt_process_details 'SADABS (Sheldrick, 2009)'
_exptl_crystal_colour yellow
_exptl_crystal_density_diffrn 1.260
_exptl_crystal_density_method 'not measured'
_exptl_crystal_description block
_exptl_crystal_F_000 414
_exptl_crystal_size_max 0.370
_exptl_crystal_size_mid 0.358
_exptl_crystal_size_min 0.322
_refine_diff_density_max 0.188
_refine_diff_density_min -0.141
_refine_diff_density_rms 0.034
_refine_ls_abs_structure_details
; 
 Flack x determined using 610 quotients [(I+)-(I-)]/[(I+)+(I-)] 
 (Parsons, Flack and Wagner, Acta Cryst. B69 (2013) 249-259). 
;
_refine_ls_abs_structure_Flack 0.04(3)
_refine_ls_extinction_coef 0.0120(18)
_refine_ls_extinction_expression Fc^*^=kFc[1+0.001xFc^2^\l^3^/sin(2\q)]^-1/4^
_refine_ls_extinction_method 'SHELXL-2016/6 (Sheldrick 2016)'
_refine_ls_goodness_of_fit_ref 1.091
_refine_ls_hydrogen_treatment mixed
_refine_ls_matrix_type full
_refine_ls_number_parameters 94
_refine_ls_number_reflns 1458
_refine_ls_number_restraints 2
_refine_ls_restrained_S_all 1.091
_refine_ls_R_factor_all 0.0299
_refine_ls_R_factor_gt 0.0298
_refine_ls_shift/su_max 0.000
_refine_ls_shift/su_mean 0.000
_refine_ls_structure_factor_coef Fsqd
_refine_ls_weighting_details 'w=1/[\s^2^(Fo^2^)+(0.0431P)^2^+0.1764P] where P=(Fo^2^+2Fc^2^)/3'
_refine_ls_weighting_scheme calc
_refine_ls_wR_factor_gt 0.0779
_refine_ls_wR_factor_ref 0.0780
_reflns_Friedel_coverage 0.740
_reflns_Friedel_fraction_full 0.998
_reflns_Friedel_fraction_max 0.998
_reflns_number_gt 1449
_reflns_number_total 1458
_reflns_threshold_expression 'I > 2\s(I)'
_cod_data_source_file jo8b01392_si_002.cif
_cod_data_source_block D17088
_cod_original_cell_volume 1021.64(4)
_cod_database_code 4035112
_shelx_shelxl_version_number 2016/6
_shelx_space_group_comment
; 
The symmetry employed for this shelxl refinement is uniquely defined 
by the following loop, which should always be used as a source of 
symmetry information in preference to the above space-group names. 
They are only intended as comments. 
;
_shelx_estimated_absorpt_t_min 0.783
_shelx_estimated_absorpt_t_max 0.808

loop_
_space_group_symop_operation_xyz
'x, y, z'
'-y, x-y, z+2/3'
'-x+y, -x, z+1/3'
'y, x, -z'
'x-y, -y, -z+1/3'
'-x, -x+y, -z+2/3'

loop_
_atom_site_label
_atom_site_type_symbol
_atom_site_fract_x
_atom_site_fract_y
_atom_site_fract_z
_atom_site_U_iso_or_equiv
_atom_site_adp_type
_atom_site_occupancy
_atom_site_site_symmetry_order
_atom_site_calc_flag
_atom_site_refinement_flags_posn
_atom_site_refinement_flags_adp
_atom_site_refinement_flags_occupancy
O1 O 0.97098(14) 0.80988(13) 0.60670(13) 0.0326(3) Uani 1 1 d D . .
H1 H 0.945(3) 0.861(2) 0.645(3) 0.049 Uiso 1 1 d D U .
C1 C 1.0949(2) 0.6545(2) 0.53583(17) 0.0327(4) Uani 1 1 d . . .
H1A H 1.088630 0.702641 0.448542 0.039 Uiso 1 1 calc R U .
H1AB H 1.106339 0.578121 0.501647 0.039 Uiso 1 1 calc R U .
C2 C 0.96408(17) 0.59840(18) 0.62225(16) 0.0266(4) Uani 1 1 d . . .
C3 C 0.91755(16) 0.68406(17) 0.67209(16) 0.0238(4) Uani 1 1 d . . .
C4 C 0.83808(15) 0.65341(16) 0.79727(16) 0.0243(3) Uani 1 1 d . . .
H4 H 0.807300 0.713046 0.829112 0.029 Uiso 1 1 calc R U .
C5 C 0.80344(15) 0.53563(17) 0.87613(18) 0.0266(4) Uani 1 1 d . . .
C6 C 0.82492(17) 0.43709(16) 0.81069(19) 0.0284(4) Uani 1 1 d . . .
H6 H 0.785234 0.348378 0.851357 0.034 Uiso 1 1 calc R U .
C7 C 0.90444(17) 0.46919(18) 0.68605(18) 0.0285(4) Uani 1 1 d . . .
H7 H 0.918909 0.401491 0.642598 0.034 Uiso 1 1 calc R U .
C8 C 0.77636(19) 0.53195(18) 1.0384(2) 0.0342(4) Uani 1 1 d . . .
H8A H 0.698849 0.441793 1.064758 0.041 Uiso 1 1 calc R U .
H8AB H 0.751128 0.601489 1.062335 0.041 Uiso 1 1 calc R U .
O2 O 1.000000 0.90292(15) 0.333333 0.0257(4) Uani 1 2 d DS T P
H2 H 0.996(3) 0.855(2) 0.405(2) 0.039 Uiso 1 1 d D U .

loop_
_atom_site_aniso_label
_atom_site_aniso_U_11
_atom_site_aniso_U_22
_atom_site_aniso_U_33
_atom_site_aniso_U_23
_atom_site_aniso_U_13
_atom_site_aniso_U_12
O1 0.0510(8) 0.0408(7) 0.0216(5) 0.0071(5) 0.0064(5) 0.0346(7)
C1 0.0478(10) 0.0441(10) 0.0217(7) -0.0008(7) 0.0038(7) 0.0345(8)
C2 0.0329(8) 0.0356(9) 0.0187(7) -0.0063(6) -0.0071(6) 0.0226(7)
C3 0.0279(7) 0.0301(8) 0.0189(7) -0.0012(6) -0.0047(5) 0.0186(6)
C4 0.0219(7) 0.0285(8) 0.0270(7) -0.0019(6) -0.0018(6) 0.0161(7)
C5 0.0173(7) 0.0262(8) 0.0325(8) 0.0009(6) 0.0002(6) 0.0080(6)
C6 0.0220(8) 0.0217(7) 0.0367(8) -0.0032(6) -0.0077(6) 0.0074(6)
C7 0.0310(8) 0.0276(9) 0.0305(8) -0.0120(6) -0.0133(6) 0.0174(7)
C8 0.0361(9) 0.0276(8) 0.0369(9) 0.0103(7) 0.0150(7) 0.0143(8)
O2 0.0327(9) 0.0277(6) 0.0183(7) 0.0026(3) 0.0052(6) 0.0164(4)

loop_
_atom_type_symbol
_atom_type_description
_atom_type_scat_dispersion_real
_atom_type_scat_dispersion_imag
_atom_type_scat_source
C C 0.0181 0.0091 'International Tables Vol C Tables 4.2.6.8 and 6.1.1.4'
H H 0.0000 0.0000 'International Tables Vol C Tables 4.2.6.8 and 6.1.1.4'
O O 0.0492 0.0322 'International Tables Vol C Tables 4.2.6.8 and 6.1.1.4'

loop_
_geom_angle_atom_site_label_1
_geom_angle_atom_site_label_2
_geom_angle_atom_site_label_3
_geom_angle
_geom_angle_site_symmetry_1
_geom_angle_site_symmetry_3
C3 O1 H1 113.8(19) . .
C2 C1 C8 112.55(13) . 6_766
C2 C1 H1A 109.1 . .
C8 C1 H1A 109.1 6_766 .
C2 C1 H1AB 109.1 . .
C8 C1 H1AB 109.1 6_766 .
H1A C1 H1AB 107.8 . .
C3 C2 C7 116.18(14) . .
C3 C2 C1 120.74(15) . .
C7 C2 C1 121.18(14) . .
O1 C3 C4 120.74(14) . .
O1 C3 C2 117.19(14) . .
C4 C3 C2 121.28(15) . .
C3 C4 C5 120.24(15) . .
C3 C4 H4 119.9 . .
C5 C4 H4 119.9 . .
C4 C5 C6 118.03(15) . .
C4 C5 C8 119.41(15) . .
C6 C5 C8 120.94(15) . .
C7 C6 C5 119.66(15) . .
C7 C6 H6 120.2 . .
C5 C6 H6 120.2 . .
C6 C7 C2 121.95(15) . .
C6 C7 H7 119.0 . .
C2 C7 H7 119.0 . .
C5 C8 C1 111.41(14) . 6_766
C5 C8 H8A 109.3 . .
C1 C8 H8A 109.3 6_766 .
C5 C8 H8AB 109.3 . .
C1 C8 H8AB 109.3 6_766 .
H8A C8 H8AB 108.0 . .
H2 O2 H2 102(3) . 6_765

loop_
_geom_bond_atom_site_label_1
_geom_bond_atom_site_label_2
_geom_bond_distance
_geom_bond_site_symmetry_2
O1 C3 1.379(2) .
O1 H1 0.85(2) .
C1 C2 1.514(2) .
C1 C8 1.578(3) 6_766
C1 H1A 0.9900 .
C1 H1AB 0.9900 .
C2 C3 1.395(2) .
C2 C7 1.400(3) .
C3 C4 1.390(2) .
C4 C5 1.392(2) .
C4 H4 0.9500 .
C5 C6 1.394(2) .
C5 C8 1.512(2) .
C6 C7 1.385(3) .
C6 H6 0.9500 .
C7 H7 0.9500 .
C8 H8A 0.9900 .
C8 H8AB 0.9900 .
O2 H2 0.837(18) .
O2 H2 0.837(18) 6_765

loop_
_geom_hbond_atom_site_label_D
_geom_hbond_atom_site_label_H
_geom_hbond_atom_site_label_A
_geom_hbond_distance_DH
_geom_hbond_distance_HA
_geom_hbond_distance_DA
_geom_hbond_angle_DHA
_geom_hbond_site_symmetry_A
O1 H1 O2 0.85(2) 1.87(2) 2.6886(16) 160(3) 3_675
O2 H2 O1 0.837(18) 1.901(19) 2.6700(12) 152(2) .
